data_1515844
loop_
_publ_author_name
'Movassaghi, Mohammad'
'Siegel, Dustin S.'
'Han, Sunkyu'

_publ_section_title
;
 Total synthesis of all (-)-Agelastatin alkaloids.
;
_journal_issue 5
_journal_name_full 'Chemical science (Royal Society of Chemistry : 2010)'
_journal_page_first 561
_journal_page_last 566
_journal_paper_doi 10.1039/c0sc00351d
_journal_volume 1
_journal_year 2010
_chemical_absolute_configuration rmad
_chemical_formula_sum 'C11 H13 Br N2 O4'
_chemical_formula_weight 317.14
_chemical_name_systematic
;
?
;
_space_group_IT_number 19
_symmetry_cell_setting orthorhombic
_symmetry_space_group_name_Hall 'P 2ac 2ab'
_symmetry_space_group_name_H-M 'P 21 21 21'
_atom_sites_solution_hydrogens geom
_atom_sites_solution_primary direct
_atom_sites_solution_secondary difmap
_audit_creation_method SHELXL-97
_cell_angle_alpha 90.00
_cell_angle_beta 90.00
_cell_angle_gamma 90.00
_cell_formula_units_Z 4
_cell_length_a 8.4061(9)
_cell_length_b 9.2037(10)
_cell_length_c 17.3522(18)
_cell_measurement_reflns_used 9912
_cell_measurement_temperature 100(2)
_cell_measurement_theta_max 30.81
_cell_measurement_theta_min 2.42
_cell_volume 1342.5(2)
_computing_cell_refinement 'Bruker SAINT'
_computing_data_collection 'Bruker APEX2'
_computing_data_reduction 'Bruker SAINT'
_computing_molecular_graphics 'Bruker SHELXTL'
_computing_publication_material 'Bruker SHELXTL'
_computing_structure_refinement 'SHELXL-97 (Sheldrick, 2008)'
_computing_structure_solution 'SHELXS-97 (Sheldrick, 2008)'
_diffrn_ambient_temperature 100(2)
_diffrn_measured_fraction_theta_full 1.000
_diffrn_measured_fraction_theta_max 1.000
_diffrn_measurement_device_type 'Bruker APEX-II CCD'
_diffrn_measurement_method '\f and \w scans'
_diffrn_radiation_monochromator graphite
_diffrn_radiation_source 'fine-focus sealed tube'
_diffrn_radiation_type MoK\a
_diffrn_radiation_wavelength 0.71073
_diffrn_reflns_av_R_equivalents 0.0403
_diffrn_reflns_av_sigmaI/netI 0.0272
_diffrn_reflns_limit_h_max 11
_diffrn_reflns_limit_h_min -11
_diffrn_reflns_limit_k_max 12
_diffrn_reflns_limit_k_min -12
_diffrn_reflns_limit_l_max 24
_diffrn_reflns_limit_l_min -24
_diffrn_reflns_number 35594
_diffrn_reflns_theta_full 29.56
_diffrn_reflns_theta_max 29.56
_diffrn_reflns_theta_min 2.35
_exptl_absorpt_coefficient_mu 3.070
_exptl_absorpt_correction_T_max 0.6559
_exptl_absorpt_correction_T_min 0.4129
_exptl_absorpt_correction_type multi-scan
_exptl_absorpt_process_details 'SADABS (Sheldrick, 2008)'
_exptl_crystal_colour colourless
_exptl_crystal_density_diffrn 1.569
_exptl_crystal_density_method 'not measured'
_exptl_crystal_description block
_exptl_crystal_F_000 640
_exptl_crystal_size_max 0.35
_exptl_crystal_size_mid 0.20
_exptl_crystal_size_min 0.15
_refine_diff_density_max 0.646
_refine_diff_density_min -0.476
_refine_diff_density_rms 0.061
_refine_ls_abs_structure_details 'Flack H D (1983), Acta Cryst. A39, 876-881'
_refine_ls_abs_structure_Flack 0.009(6)
_refine_ls_extinction_method none
_refine_ls_goodness_of_fit_ref 1.030
_refine_ls_hydrogen_treatment mixed
_refine_ls_matrix_type full
_refine_ls_number_parameters 168
_refine_ls_number_reflns 3764
_refine_ls_number_restraints 155
_refine_ls_restrained_S_all 1.009
_refine_ls_R_factor_all 0.0241
_refine_ls_R_factor_gt 0.0224
_refine_ls_shift/su_max 0.002
_refine_ls_shift/su_mean 0.000
_refine_ls_structure_factor_coef Fsqd
_refine_ls_weighting_details 'calc w=1/[\s^2^(Fo^2^)+(0.0287P)^2^+0.3533P] where P=(Fo^2^+2Fc^2^)/3'
_refine_ls_weighting_scheme calc
_refine_ls_wR_factor_gt 0.0556
_refine_ls_wR_factor_ref 0.0561
_reflns_number_gt 3605
_reflns_number_total 3764
_reflns_threshold_expression >2sigma(I)
_cod_data_source_file c0sc00351d.txt
_cod_data_source_block 10011
_cod_depositor_comments
;
The following automatic conversions were performed:

'_symmetry_cell_setting' value 'Orthorhombic' changed to
'orthorhombic' according to
/usr/data/users/saulius/automatic-downloads/retrospective/RSC/lib/dictionaries/cif_core.dic
dictionary named 'cif_core.dic' version 2.4.2 from 2011-04-26.

Automatic conversion script
Id: cif_fix_values 2281 2013-09-26 08:29:07Z andrius 
;
_cod_original_sg_symbol_H-M P2(1)2(1)2(1)
_cod_database_code 1515844

loop_
_symmetry_equiv_pos_as_xyz
'x, y, z'
'-x+1/2, -y, z+1/2'
'-x, y+1/2, -z+1/2'
'x+1/2, -y+1/2, -z'

loop_
_atom_site_label
_atom_site_type_symbol
_atom_site_fract_x
_atom_site_fract_y
_atom_site_fract_z
_atom_site_U_iso_or_equiv
_atom_site_adp_type
_atom_site_occupancy
_atom_site_symmetry_multiplicity
_atom_site_calc_flag
_atom_site_refinement_flags
Br1 Br 0.45303(2) 1.23443(2) 0.761152(11) 0.02535(6) Uani 1 1 d U
O3 O -0.05881(15) 1.10047(13) 0.75964(7) 0.0224(2) Uani 1 1 d U
O1 O 0.37837(13) 0.75117(15) 0.50300(7) 0.0211(3) Uani 1 1 d U
C11 C 0.43144(19) 0.94398(17) 0.58949(9) 0.0129(3) Uani 1 1 d U
C8 C 0.1060(2) 1.00163(17) 0.59190(9) 0.0133(3) Uani 1 1 d U
H8 H -0.0075 0.9846 0.6065 0.016 Uiso 1 1 calc R
C13 C 0.49127(19) 1.10630(17) 0.67985(9) 0.0149(3) Uani 1 1 d U
O2 O 0.11365(15) 1.12359(13) 0.54253(7) 0.0180(3) Uani 1 1 d U
C6 C 0.16386(19) 0.94340(17) 0.73314(10) 0.0148(3) Uani 1 1 d U
H6A H 0.1454 0.8430 0.7148 0.018 Uiso 1 1 calc R
H6B H 0.2569 0.9420 0.7681 0.018 Uiso 1 1 calc R
N9 N 0.16809(17) 0.87074(16) 0.55612(8) 0.0147(3) Uani 1 1 d DU
H9 H 0.107(2) 0.820(2) 0.5292(12) 0.018 Uiso 1 1 d D
C7 C 0.19942(18) 1.04208(17) 0.66415(9) 0.0121(3) Uani 1 1 d U
H7 H 0.1718 1.1442 0.6786 0.014 Uiso 1 1 calc R
C10 C 0.32703(19) 0.84818(18) 0.54510(9) 0.0144(3) Uani 1 1 d U
N12 N 0.36849(16) 1.03679(15) 0.64430(8) 0.0129(3) Uani 1 1 d U
C5 C 0.01938(19) 0.99545(16) 0.77685(9) 0.0146(3) Uani 1 1 d U
O4 O -0.00977(17) 0.91247(14) 0.83815(8) 0.0256(3) Uani 1 1 d U
C14 C 0.6335(2) 1.06253(19) 0.64770(10) 0.0163(3) Uani 1 1 d U
H14 H 0.7367 1.0959 0.6613 0.020 Uiso 1 1 calc R
C16 C -0.1439(3) 0.9579(2) 0.88503(13) 0.0295(5) Uani 1 1 d U
H16A H -0.1233 1.0550 0.9060 0.044 Uiso 1 1 calc R
H16B H -0.1588 0.8890 0.9275 0.044 Uiso 1 1 calc R
H16C H -0.2402 0.9605 0.8532 0.044 Uiso 1 1 calc R
C15 C 0.5961(2) 0.95844(18) 0.59068(10) 0.0152(3) Uani 1 1 d U
H15 H 0.6697 0.9077 0.5590 0.018 Uiso 1 1 calc R
C17 C 0.0016(3) 1.1172(3) 0.48062(13) 0.0346(5) Uani 1 1 d U
H17A H 0.0261 1.0338 0.4475 0.052 Uiso 1 1 calc R
H17B H 0.0079 1.2068 0.4503 0.052 Uiso 1 1 calc R
H17C H -0.1060 1.1065 0.5016 0.052 Uiso 1 1 calc R

loop_
_atom_site_aniso_label
_atom_site_aniso_U_11
_atom_site_aniso_U_22
_atom_site_aniso_U_33
_atom_site_aniso_U_23
_atom_site_aniso_U_13
_atom_site_aniso_U_12
Br1 0.02073(8) 0.02815(9) 0.02718(9) -0.01637(7) 0.00330(6) -0.00725(7)
O3 0.0211(6) 0.0248(6) 0.0213(6) 0.0038(5) 0.0040(5) 0.0081(5)
O1 0.0159(6) 0.0221(6) 0.0252(6) -0.0110(5) 0.0009(4) 0.0009(5)
C11 0.0134(8) 0.0137(7) 0.0116(6) -0.0008(5) 0.0006(5) 0.0007(6)
C8 0.0118(7) 0.0131(7) 0.0150(7) -0.0006(6) 0.0004(6) -0.0004(6)
C13 0.0152(8) 0.0146(7) 0.0148(7) -0.0026(6) -0.0002(6) -0.0024(6)
O2 0.0200(6) 0.0167(6) 0.0173(6) 0.0040(5) -0.0052(5) -0.0005(5)
C6 0.0150(7) 0.0139(6) 0.0156(7) -0.0004(6) 0.0033(6) 0.0016(5)
N9 0.0109(6) 0.0147(6) 0.0186(7) -0.0047(5) -0.0013(5) -0.0013(5)
C7 0.0102(7) 0.0118(7) 0.0143(7) -0.0007(6) 0.0006(5) -0.0010(5)
C10 0.0143(8) 0.0149(7) 0.0140(7) -0.0012(6) -0.0001(6) 0.0003(6)
N12 0.0114(6) 0.0137(6) 0.0135(6) -0.0019(5) 0.0007(5) -0.0002(5)
C5 0.0159(7) 0.0142(7) 0.0138(7) -0.0018(5) 0.0002(5) -0.0015(6)
O4 0.0331(8) 0.0196(6) 0.0240(6) 0.0058(5) 0.0159(5) 0.0077(5)
C14 0.0130(8) 0.0184(8) 0.0174(7) -0.0009(6) -0.0017(6) -0.0020(6)
C16 0.0361(11) 0.0233(9) 0.0291(10) 0.0015(8) 0.0202(9) 0.0034(8)
C15 0.0131(7) 0.0171(7) 0.0155(7) -0.0013(6) 0.0007(6) 0.0013(6)
C17 0.0381(12) 0.0373(11) 0.0284(10) 0.0121(9) -0.0178(9) -0.0071(9)

loop_
_atom_type_symbol
_atom_type_description
_atom_type_scat_dispersion_real
_atom_type_scat_dispersion_imag
_atom_type_scat_source
C C 0.0033 0.0016 'International Tables Vol C Tables 4.2.6.8 and 6.1.1.4'
H H 0.0000 0.0000 'International Tables Vol C Tables 4.2.6.8 and 6.1.1.4'
N N 0.0061 0.0033 'International Tables Vol C Tables 4.2.6.8 and 6.1.1.4'
O O 0.0106 0.0060 'International Tables Vol C Tables 4.2.6.8 and 6.1.1.4'
Br Br -0.2901 2.4595 'International Tables Vol C Tables 4.2.6.8 and 6.1.1.4'

loop_
_geom_angle_atom_site_label_1
_geom_angle_atom_site_label_2
_geom_angle_atom_site_label_3
_geom_angle
N12 C11 C15 108.14(14)
N12 C11 C10 120.30(14)
C15 C11 C10 131.49(15)
O2 C8 N9 112.54(14)
O2 C8 C7 106.33(13)
N9 C8 C7 111.66(13)
N12 C13 C14 109.66(14)
N12 C13 Br1 120.57(12)
C14 C13 Br1 129.74(12)
C8 O2 C17 113.14(14)
C5 C6 C7 111.19(13)
C10 N9 C8 122.51(14)
N12 C7 C8 107.35(13)
N12 C7 C6 110.72(13)
C8 C7 C6 113.40(13)
O1 C10 N9 122.42(15)
O1 C10 C11 122.61(15)
N9 C10 C11 114.93(14)
C13 N12 C11 108.15(13)
C13 N12 C7 127.87(14)
C11 N12 C7 123.63(13)
O3 C5 O4 123.83(16)
O3 C5 C6 124.62(15)
O4 C5 C6 111.54(14)
C5 O4 C16 115.14(14)
C13 C14 C15 106.74(15)
C11 C15 C14 107.28(14)

loop_
_geom_bond_atom_site_label_1
_geom_bond_atom_site_label_2
_geom_bond_distance
Br1 C13 1.8667(16)
O3 C5 1.2064(19)
O1 C10 1.232(2)
C11 N12 1.384(2)
C11 C15 1.390(2)
C11 C10 1.463(2)
C8 O2 1.4135(19)
C8 N9 1.452(2)
C8 C7 1.525(2)
C13 N12 1.362(2)
C13 C14 1.379(2)
O2 C17 1.430(2)
C6 C5 1.510(2)
C6 C7 1.532(2)
N9 C10 1.366(2)
C7 N12 1.463(2)
C5 O4 1.3321(19)
O4 C16 1.452(2)
C14 C15 1.413(2)
